data_2009264
loop_
_publ_author_name
'Dobson, Allison J.'
'Gerkin, Roger E.'

_publ_section_title
;
 Hydrogen bonding and C---H&#x00B7;&#x00B7;&#x00B7;O interactions in
 bis(4-carboxyquinolinium) sulfate monohydrate
;
_journal_issue 12
_journal_name_full 'Acta Crystallographica Section C'
_journal_page_first 2142
_journal_page_last 2145
_journal_paper_doi 10.1107/S0108270199010586
_journal_volume 55
_journal_year 1999
_chemical_formula_moiety '2C10 H8 N1 O2 1+ , S O4 2- , H2 O '
_chemical_formula_sum 'C20 H18 N2 O9 S'
_chemical_formula_weight 462.43
_chemical_name_common 'di[quinolinium-4-carboxylic acid] sulfate monohydrate '
_chemical_name_systematic
;
bis(4-carboxyquinolinium) sulfate monohydrate
;
_space_group_IT_number 2
_symmetry_cell_setting triclinic
_symmetry_space_group_name_Hall '-P 1'
_symmetry_space_group_name_H-M 'P -1'
_cell_angle_alpha 87.508(7)
_cell_angle_beta 71.538(8)
_cell_angle_gamma 87.198(9)
_cell_formula_units_Z 2
_cell_length_a 7.8110(10)
_cell_length_b 11.1324(8)
_cell_length_c 11.8310(10)
_cell_measurement_reflns_used 25
_cell_measurement_temperature 296
_cell_measurement_theta_max 17.5
_cell_measurement_theta_min 13.9
_cell_volume 974.23(17)
_computing_cell_refinement 'MSC/AFC Diffractometer Control Software'
_computing_data_collection
;
MSC/AFC Diffractometer Control Software (Molecular Structure Corporation,
1988)
;
_computing_data_reduction 'TEXSAN (Molecular Structure Corporation, 1995)'
_computing_molecular_graphics 'ORTEPII (Johnson, 1976)'
_computing_publication_material 'TEXSAN and PLATON (Spek, 1990)'
_computing_structure_refinement TEXSAN
_computing_structure_solution 'SHELXS86 (Sheldrick, 1985)'
_diffrn_ambient_temperature 296
_diffrn_measurement_device 'Rigaku AFC-5S'
_diffrn_measurement_method '\w scans '
_diffrn_radiation_monochromator graphite
_diffrn_radiation_source 'X-ray tube'
_diffrn_radiation_type MoK\a
_diffrn_radiation_wavelength 0.71073
_diffrn_reflns_av_R_equivalents 0.052
_diffrn_reflns_limit_h_max 10
_diffrn_reflns_limit_h_min -10
_diffrn_reflns_limit_k_max 0
_diffrn_reflns_limit_k_min -14
_diffrn_reflns_limit_l_max 15
_diffrn_reflns_limit_l_min -15
_diffrn_reflns_number 4742
_diffrn_reflns_theta_max 27.55
_diffrn_reflns_theta_min 2.00
_diffrn_standards_decay_% '+- 3.4 (average maximum relative intensity)'
_diffrn_standards_interval_count 150
_diffrn_standards_number 6
_exptl_absorpt_coefficient_mu 0.227
_exptl_absorpt_correction_type none
_exptl_crystal_colour colorless
_exptl_crystal_density_diffrn 1.576
_exptl_crystal_density_meas ?
_exptl_crystal_description 'cut column '
_exptl_crystal_F_000 480
_exptl_crystal_size_max 0.40
_exptl_crystal_size_mid 0.23
_exptl_crystal_size_min 0.15
_refine_diff_density_max 0.60
_refine_diff_density_min -0.63
_refine_ls_extinction_method none
_refine_ls_goodness_of_fit_ref 1.61
_refine_ls_hydrogen_treatment mixed
_refine_ls_matrix_type full
_refine_ls_number_parameters 313
_refine_ls_number_reflns 4505
_refine_ls_R_factor_gt 0.056
_refine_ls_shift/su_max <0.001
_refine_ls_structure_factor_coef Fsqd
_refine_ls_weighting_details 'w = 1/[\s^2^~cs~ + (0.011 I)^2^]'
_refine_ls_weighting_scheme calc
_refine_ls_wR_factor_ref 0.098
_reflns_number_gt 2882
_reflns_number_total 4508
_reflns_threshold_expression 'I >2\s(I)'
_cod_data_source_file fr1225.cif
_cod_data_source_block (I)
_cod_depositor_comments
;
The following automatic conversions were performed:
'_symmetry_cell_setting' value 'Triclinic' changed to 'triclinic'
according to '/home/saulius/struct/CIF-dictionaries/cif_core.dic'
dictionary named 'cif_core.dic' version 2.4.1 from 2010-06-29.

Automatic conversion script
Id: cif_fix_enum 1527 2010-12-29 10:47:43Z saulius 

The following automatic conversions were performed:

'_atom_site_thermal_displace_type' tag value 'Uij' was replaced with
'Uani' value 32 times.

Automatic conversion script
Id: cif_fix_values 1646 2011-03-28 12:23:43Z adriana 

The following automatic conversions were performed:

'_symmetry_cell_setting' value 'Triclinic' changed to 'triclinic'
according to /home/saulius/struct/CIF-dictionaries/cif_core.dic
dictionary named 'cif_core.dic' version 2.4.1 from 2010-06-29.

Automatic conversion script
Id: cif_fix_values 1715 2011-07-08 13:25:40Z adriana 

The following automatic conversions were performed:

'_exptl_crystal_density_meas' value 'none' was changed to '?' - the
value is perceived as not measured.

Automatic conversion script
Id: cif_fix_values 3008 2015-01-20 13:52:24Z robertas 

The following automatic conversions were performed:

'_refine_ls_weighting_scheme' value '1/[\s^2^~cs~ + (0.011 I)^2^] '
was changed to 'calc'. New tag '_refine_ls_weighting_details' was
created. The value of the new tag was set to 'w = 1/[\s^2^~cs~ +
(0.011 I)^2^]'.

Automatic conversion script
Id: cif_fix_values 3143 2015-03-26 13:38:13Z robertas 
;
_cod_original_cell_volume 974.3(2)
_cod_database_code 2009264

loop_
_symmetry_equiv_pos_as_xyz
x,y,z
'-x, -y, -z'

loop_
_atom_site_aniso_label
_atom_site_aniso_U_11
_atom_site_aniso_U_22
_atom_site_aniso_U_33
_atom_site_aniso_U_12
_atom_site_aniso_U_13
_atom_site_aniso_U_23
S1 0.0384(4) 0.0391(4) 0.0197(3) 0.0059(3) -0.0090(3) -0.0015(3)
O1A 0.0410(10) 0.0620(10) 0.0280(10) 0.0170(10) -0.0175(9) -0.0083(10)
O2A 0.0440(10) 0.0480(10) 0.0290(10) 0.0170(10) -0.0089(9) -0.0053(9)
O5 0.0480(10) 0.071(2) 0.0340(10) -0.0130(10) -0.0013(10) 0.0040(10)
O6 0.0480(10) 0.102(2) 0.0250(10) -0.0190(10) -0.0104(10) -0.0070(10)
O7 0.077(2) 0.0500(10) 0.0290(10) 0.0250(10) -0.0230(10) -0.0041(9)
O8 0.084(2) 0.0440(10) 0.0340(10) 0.0280(10) -0.0110(10) -0.0046(10)
O9 0.0410(10) 0.0490(10) 0.0450(10) 0.0120(10) -0.0100(10) 0.0000(10)
N1A 0.0420(10) 0.0320(10) 0.0230(10) 0.0000(10) -0.0120(10) 0.0026(10)
C2A 0.047(2) 0.028(2) 0.0320(10) 0.0040(10) -0.0170(10) 0.0030(10)
C3A 0.041(2) 0.0290(10) 0.0300(10) 0.0050(10) -0.0130(10) -0.0030(10)
C4A 0.0270(10) 0.0310(10) 0.0230(10) 0.0000(10) -0.0100(10) -0.0010(10)
C5A 0.047(2) 0.033(2) 0.0310(10) 0.0030(10) -0.0160(10) 0.0020(10)
C6A 0.055(2) 0.031(2) 0.042(2) 0.0120(10) -0.022(2) -0.0020(10)
C7A 0.051(2) 0.034(2) 0.043(2) 0.0130(10) -0.015(2) -0.0110(10)
C8A 0.049(2) 0.041(2) 0.0270(10) 0.0070(10) -0.0090(10) -0.0060(10)
C9A 0.032(2) 0.0280(10) 0.0280(10) -0.0010(10) -0.0120(10) 0.0000(10)
C10A 0.0300(10) 0.0260(10) 0.0270(10) 0.0010(10) -0.0110(10) 0.0000(10)
C11A 0.034(2) 0.0280(10) 0.0260(10) 0.0000(10) -0.0090(10) -0.0020(10)
O1B 0.094(2) 0.0440(10) 0.0450(10) 0.0190(10) -0.0140(10) -0.0030(10)
N1B 0.0420(10) 0.0340(10) 0.0310(10) -0.0010(10) -0.0120(10) 0.0040(10)
O2B 0.199(3) 0.060(2) 0.043(2) 0.051(2) -0.008(2) 0.0090(10)
C2B 0.042(2) 0.042(2) 0.0260(10) -0.0040(10) -0.0080(10) 0.0010(10)
C3B 0.041(2) 0.038(2) 0.031(2) 0.0000(10) -0.0090(10) -0.0030(10)
C4B 0.034(2) 0.035(2) 0.031(2) -0.0060(10) -0.0110(10) 0.0030(10)
C5B 0.046(2) 0.041(2) 0.0310(10) -0.0060(10) -0.0140(10) 0.0050(10)
C6B 0.051(2) 0.052(2) 0.0260(10) -0.013(2) -0.0090(10) 0.0010(10)
C7B 0.049(2) 0.046(2) 0.034(2) -0.002(2) -0.0050(10) -0.0080(10)
C8B 0.044(2) 0.039(2) 0.035(2) 0.0040(10) -0.0090(10) -0.0030(10)
C9B 0.033(2) 0.037(2) 0.0280(10) -0.0030(10) -0.0100(10) 0.0010(10)
C10B 0.030(2) 0.034(2) 0.0300(10) -0.0060(10) -0.0110(10) 0.0000(10)
C11B 0.056(2) 0.037(2) 0.039(2) 0.002(2) -0.015(2) -0.0020(10)

loop_
_atom_site_label
_atom_site_fract_x
_atom_site_fract_y
_atom_site_fract_z
_atom_site_U_iso_or_equiv
_atom_site_thermal_displace_type
_atom_site_calc_flag
_atom_site_calc_attached_atom
S1 0.14446(10) 0.64554(7) 0.14590(6) 0.0327(2) Uani ? ?
O1A 0.1882(3) 0.7385(2) 0.4138(2) 0.0425(6) Uani ? ?
O2A 0.4428(3) 0.6366(2) 0.4095(2) 0.0416(6) Uani ? ?
O5 -0.0118(3) 0.6055(2) 0.2410(2) 0.0538(7) Uani ? ?
O6 0.2659(3) 0.7065(2) 0.1958(2) 0.0579(7) Uani ? ?
O7 0.0873(3) 0.7326(2) 0.0659(2) 0.0511(7) Uani ? ?
O8 0.2434(3) 0.5460(2) 0.0729(2) 0.0570(7) Uani ? ?
O9 0.3214(4) 0.2938(2) 0.8189(2) 0.0469(7) Uani ? ?
N1A 0.1518(3) 0.6948(2) 0.8413(2) 0.0322(6) Uani ? ?
C2A 0.2435(4) 0.6028(2) 0.7819(2) 0.0352(8) Uani ? ?
C3A 0.2944(4) 0.6034(2) 0.6576(2) 0.0330(8) Uani ? ?
C4A 0.2479(3) 0.6999(2) 0.5964(2) 0.0266(7) Uani ? ?
C5A 0.1044(4) 0.9095(2) 0.6070(2) 0.0361(8) Uani ? ?
C6A 0.0132(4) 1.0014(2) 0.6764(3) 0.0417(9) Uani ? ?
C7A -0.0379(4) 0.9918(2) 0.8006(3) 0.0427(9) Uani ? ?
C8A 0.0057(4) 0.8905(3) 0.8560(2) 0.0394(8) Uani ? ?
C9A 0.1018(3) 0.7956(2) 0.7853(2) 0.0287(7) Uani ? ?
C10A 0.1508(3) 0.8010(2) 0.6594(2) 0.0272(7) Uani ? ?
C11A 0.3039(4) 0.6904(2) 0.4623(2) 0.0294(7) Uani ? ?
O1B 0.3791(4) 0.0698(2) 0.8628(2) 0.0638(8) Uani ? ?
N1B 0.6494(3) -0.3370(2) 0.8511(2) 0.0360(7) Uani ? ?
O2B 0.4981(5) 0.0567(2) 0.6703(2) 0.1100(10) Uani ? ?
C2B 0.5612(4) -0.2647(3) 0.9371(2) 0.0373(8) Uani ? ?
C3B 0.4976(4) -0.1511(2) 0.9099(2) 0.0376(8) Uani ? ?
C4B 0.5271(4) -0.1141(2) 0.7933(2) 0.0333(8) Uani ? ?
C5B 0.6515(4) -0.1686(3) 0.5765(2) 0.0388(8) Uani ? ?
C6B 0.7399(4) -0.2508(3) 0.4947(2) 0.0435(9) Uani ? ?
C7B 0.8022(4) -0.3624(3) 0.5299(3) 0.0447(9) Uani ? ?
C8B 0.7742(4) -0.3906(3) 0.6464(2) 0.0399(9) Uani ? ?
C9B 0.6811(4) -0.3071(2) 0.7327(2) 0.0325(8) Uani ? ?
C10B 0.6183(4) -0.1933(2) 0.6998(2) 0.0310(7) Uani ? ?
C11B 0.4661(4) 0.0133(3) 0.7674(3) 0.0439(9) Uani ? ?
H1N1B 0.692(5) -0.419(3) 0.870(3) 0.090(10) Uiso ? ?
H1N1A 0.117(4) 0.694(2) 0.932(3) 0.060(9) Uiso ? ?
H1O1B 0.354(6) 0.151(4) 0.841(4) 0.14(2) Uiso ? ?
H1O1A 0.215(5) 0.720(3) 0.314(3) 0.110(10) Uiso ? ?
H1O9 0.409(5) 0.317(3) 0.748(4) 0.110(10) Uiso ? ?
H2A 0.2764 0.5331 0.8252 0.0422 Uiso calc C2A
H2O9 0.225(5) 0.309(3) 0.817(3) 0.080(10) Uiso ? ?
H2B 0.5401 -0.2906 1.0205 0.0448 Uiso calc C2B
H3A 0.3636 0.5346 0.6142 0.0396 Uiso calc C3A
H3B 0.4316 -0.0977 0.9743 0.0452 Uiso calc C3B
H5A 0.1382 0.9186 0.5200 0.0433 Uiso calc C5A
H5B 0.6102 -0.0912 0.5498 0.0465 Uiso calc C5B
H6A -0.0172 1.0758 0.6384 0.0501 Uiso calc C6A
H6B 0.7606 -0.2321 0.4098 0.0522 Uiso calc C6B
H7A -0.1057 1.0585 0.8485 0.0513 Uiso calc C7A
H7B 0.8665 -0.4202 0.4693 0.0536 Uiso calc C7B
H8A -0.0290 0.8839 0.9431 0.0473 Uiso calc C8A
H8B 0.8181 -0.4683 0.6706 0.0479 Uiso calc C8B

loop_
_atom_type_symbol
_atom_type_scat_dispersion_real
_atom_type_scat_dispersion_imag
_atom_type_scat_source
H 0 0 'Stewart et al. (1965)'
C .003 .002 'Creagh & McAuley (1992)'
N .006 .003 'Creagh & McAuley (1992)'
O .011 .006 'Creagh & McAuley (1992)'
S .125 .123 'Creagh & McAuley (1992)'

loop_
_geom_angle_atom_site_label_1
_geom_angle_atom_site_label_2
_geom_angle_atom_site_label_3
_geom_angle
_geom_angle_publ_flag
O5 S1 O6 109.90(10) yes
O5 S1 O7 109.90(10) yes
O5 S1 O8 112.20(10) yes
O6 S1 O7 107.80(10) yes
O6 S1 O8 109.60(10) yes
O7 S1 O8 107.30(10) yes
C11A O1A H1O1A 116.0(10) no
H1O9 O9 H2O9 112(3) yes
C2A N1A C9A 122.3(2) no
C2A N1A H1N1A 120.0(10) no
C9A N1A H1N1A 117.0(10) no
N1A C2A C3A 120.7(2) no
N1A C2A H2A 119.7 no
C3A C2A H2A 119.7 no
C2A C3A C4A 120.1(2) no
C2A C3A H3A 119.9 no
C4A C3A H3A 119.9 no
C3A C4A C10A 119.9(2) no
C3A C4A C11A 116.2(2) no
C10A C4A C11A 123.9(2) no
C6A C5A C10A 120.6(2) no
C6A C5A H5A 119.7 no
C10A C5A H5A 119.7 no
C5A C6A C7A 121.4(2) no
C5A C6A H6A 119.3 no
C7A C6A H6A 119.3 no
C6A C7A C8A 120.6(2) no
C6A C7A H7A 119.7 no
C8A C7A H7A 119.7 no
C7A C8A C9A 118.6(2) no
C7A C8A H8A 120.7 no
C9A C8A H8A 120.7 no
N1A C9A C8A 118.5(2) no
N1A C9A C10A 119.2(2) no
C8A C9A C10A 122.2(2) no
C4A C10A C5A 125.8(2) no
C4A C10A C9A 117.7(2) no
C5A C10A C9A 116.5(2) no
O1A C11A O2A 125.2(2) yes
O1A C11A C4A 114.5(2) yes
O2A C11A C4A 120.2(2) yes
C11B O1B H1O1B 108(2) no
C2B N1B C9B 122.9(2) no
C2B N1B H1N1B 120.0(10) no
C9B N1B H1N1B 116.0(10) no
N1B C2B C3B 120.2(2) no
N1B C2B H2B 119.9 no
C3B C2B H2B 119.9 no
C2B C3B C4B 120.2(3) no
C2B C3B H3B 119.9 no
C4B C3B H3B 119.9 no
C3B C4B C10B 119.8(3) no
C3B C4B C11B 118.5(2) no
C10B C4B C11B 121.7(2) no
C6B C5B C10B 120.9(3) no
C6B C5B H5B 119.6 no
C10B C5B H5B 119.6 no
C5B C6B C7B 121.0(3) no
C5B C6B H6B 119.5 no
C7B C6B H6B 119.5 no
C6B C7B C8B 120.5(3) no
C6B C7B H7B 119.7 no
C8B C7B H7B 119.7 no
C7B C8B C9B 119.3(3) no
C7B C8B H8B 120.3 no
C9B C8B H8B 120.3 no
N1B C9B C8B 119.2(3) no
N1B C9B C10B 119.4(2) no
C8B C9B C10B 121.4(2) no
C4B C10B C5B 125.7(2) no
C4B C10B C9B 117.5(2) no
C5B C10B C9B 116.8(2) no
O1B C11B O2B 123.5(3) yes
O1B C11B C4B 112.9(3) yes
O2B C11B C4B 123.6(3) yes

loop_
_geom_bond_atom_site_label_1
_geom_bond_atom_site_label_2
_geom_bond_site_symmetry_1
_geom_bond_site_symmetry_2
_geom_bond_distance
_geom_bond_publ_flag
S1 O5 ? ? 1.447(2) yes
S1 O6 ? ? 1.470(2) yes
S1 O7 ? ? 1.476(2) yes
S1 O8 ? ? 1.466(2) yes
O1A C11A ? ? 1.298(3) yes
O1A H1O1A ? ? 1.16(4) no
O2A C11A ? ? 1.211(3) yes
O9 H1O9 ? ? 0.93(4) no
O9 H2O9 ? ? 0.77(4) no
N1A C2A ? ? 1.314(3) no
N1A C9A ? ? 1.381(3) no
N1A H1N1A ? ? 1.01(3) no
C2A C3A ? ? 1.396(3) no
C2A H2A ? ? 0.980 no
C3A C4A ? ? 1.368(3) no
C3A H3A ? ? 0.980 no
C4A C10A ? ? 1.424(3) no
C4A C11A ? ? 1.513(3) no
C5A C6A ? ? 1.365(4) no
C5A C10A ? ? 1.418(3) no
C5A H5A ? ? 0.980 no
C6A C7A ? ? 1.396(4) no
C6A H6A ? ? 0.980 no
C7A C8A ? ? 1.362(4) no
C7A H7A ? ? 0.980 no
C8A C9A ? ? 1.408(4) no
C8A H8A ? ? 0.980 no
C9A C10A ? ? 1.415(3) no
O1B C11B ? ? 1.291(3) yes
O1B H1O1B ? ? 0.96(4) no
N1B C2B ? ? 1.316(3) no
N1B C9B ? ? 1.372(3) no
N1B H1N1B ? ? 1.00(3) no
O2B C11B ? ? 1.182(3) yes
C2B C3B ? ? 1.398(4) no
C2B H2B ? ? 0.980 no
C3B C4B ? ? 1.373(3) no
C3B H3B ? ? 0.980 no
C4B C10B ? ? 1.425(4) no
C4B C11B ? ? 1.523(4) no
C5B C6B ? ? 1.357(4) no
C5B C10B ? ? 1.416(3) no
C5B H5B ? ? 0.980 no
C6B C7B ? ? 1.407(4) no
C6B H6B ? ? 0.980 no
C7B C8B ? ? 1.351(4) no
C7B H7B ? ? 0.980 no
C8B C9B ? ? 1.407(4) no
C8B H8B ? ? 0.980 no
C9B C10B ? ? 1.420(3) no

loop_
_geom_hbond_atom_site_label_D
_geom_hbond_atom_site_label_H
_geom_hbond_atom_site_label_A
_geom_hbond_site_symmetry_A
_geom_hbond_distance_DH
_geom_hbond_distance_HA
_geom_hbond_distance_DA
_geom_hbond_angle_DHA
_geom_hbond_publ_flag
O1A H1O1A O6 ? 1.16(4) 1.34(4) 2.493(2) 172(3) yes
O1B H1O1B O9 ? 0.96(4) 1.62(4) 2.572(3) 172(4) yes
N1A H1N1A O7 1_556 1.01(3) 1.61(3) 2.592(3) 163(3) yes
N1B H1N1B O8 2_656 1.00(3) 1.66(3) 2.650(3) 169(3) yes
O9 H1O9 O2A 2_666 0.93(4) 1.92(4) 2.846(3) 170(4) yes
O9 H2O9 O5 2_566 0.77(4) 2.16(4) 2.892(3) 159(4) yes
O9 H2O9 O7 2_566 0.77(4) 2.45(3) 3.072(3) 139(3) yes
C3A H3A O2A 2_666 0.98 2.34 3.255(3) 154 yes
C2B H2B O9 2_657 0.98 2.46 3.293(4) 142 yes
C2B H2B O6 1_546 0.98 2.47 3.210(3) 133 yes
C8A H8A O7 1_556 0.98 2.50 3.191(3) 127 yes
C8B H8B O5 2_656 0.98 2.52 3.435(4) 155 yes
C7B H7B O5 1_645 0.98 2.57 3.290(3) 130 yes
C6A H6A O1A 2_576 0.98 2.57 3.514(3) 163 yes
C7A H7A O7 2_576 0.98 2.61 3.461(3) 146 yes
C2A H2A O9 ? 0.98 2.67 3.498(4) 142 yes
